data_4309293
loop_
_publ_author_name
'Kallol Ray'
'Thomas Weyherm\"uller'
'Frank Neese'
'Karl Wieghardt'

_publ_section_title
;
Electronic Structure of Square Planar Bis(benzene-1,2-dithiolato)metal
Complexes [M(L)2]z (z= 2-, 1-, 0; M = Ni, Pd, Pt, Cu, Au): An
Experimental, Density Functional, and Correlated ab Initio Study
;
_journal_name_full 'Inorganic Chemistry'
_journal_page_first 5345
_journal_page_last 5360
_journal_paper_doi 10.1021/ic0507565
_journal_volume 44
_journal_year 2005
_chemical_formula_moiety '[C16 H36 N]+, [C28 H40 Pd S4]-'
_chemical_formula_sum 'C44 H76 N Pd S4'
_chemical_formula_weight 853.70
_chemical_name_systematic
; 
 ? 
;
_space_group_IT_number 15
_symmetry_cell_setting monoclinic
_symmetry_space_group_name_Hall '-C 2yc'
_symmetry_space_group_name_H-M 'C 1 2/c 1'
_atom_sites_solution_hydrogens geom
_atom_sites_solution_primary direct
_atom_sites_solution_secondary difmap
_audit_creation_method SHELXL-97
_cell_angle_alpha 90.00
_cell_angle_beta 102.79(1)
_cell_angle_gamma 90.00
_cell_formula_units_Z 4
_cell_length_a 26.438(2)
_cell_length_b 10.1521(8)
_cell_length_c 18.098(2)
_cell_measurement_temperature 200(2)
_cell_volume 4737.0(8)
_computing_cell_refinement 'DENZO, Nonius Collect Software'
_computing_data_collection 'DENZO, Nonius Collect Software'
_computing_data_reduction 'DENZO, Nonius Collect Software'
_computing_structure_refinement 'SHELXL-97 (Sheldrick, 1997)'
_computing_structure_solution 'SHELXS-97 (Sheldrick, 1990)'
_diffrn_ambient_temperature 200(2)
_diffrn_measured_fraction_theta_full 0.468
_diffrn_measured_fraction_theta_max 0.468
_diffrn_measurement_device_type 'Nonius Kappa-CCD'
_diffrn_measurement_method '770 images at 1.0 deg in \w and 70 sec.'
_diffrn_radiation_monochromator graphite
_diffrn_radiation_source 'rotating anode'
_diffrn_radiation_type MoK\a
_diffrn_radiation_wavelength 0.71073
_diffrn_reflns_av_R_equivalents 0.0705
_diffrn_reflns_av_sigmaI/netI 0.0415
_diffrn_reflns_limit_h_max 30
_diffrn_reflns_limit_h_min -30
_diffrn_reflns_limit_k_max 11
_diffrn_reflns_limit_k_min -11
_diffrn_reflns_limit_l_max 20
_diffrn_reflns_limit_l_min -20
_diffrn_reflns_number 27273
_diffrn_reflns_theta_full 23.81
_diffrn_reflns_theta_max 23.81
_diffrn_reflns_theta_min 3.11
_exptl_absorpt_coefficient_mu 0.596
_exptl_absorpt_correction_T_max 0.9773
_exptl_absorpt_correction_T_min 0.9436
_exptl_absorpt_correction_type gaussian
_exptl_crystal_colour violet
_exptl_crystal_density_diffrn 1.197
_exptl_crystal_density_method 'not measured'
_exptl_crystal_description 'transparent parallelepiped'
_exptl_crystal_F_000 1828
_exptl_crystal_size_max 0.11
_exptl_crystal_size_mid 0.06
_exptl_crystal_size_min 0.04
_refine_diff_density_max 0.260
_refine_diff_density_min -0.308
_refine_diff_density_rms 0.053
_refine_ls_extinction_method none
_refine_ls_goodness_of_fit_ref 1.040
_refine_ls_hydrogen_treatment mixed
_refine_ls_matrix_type full
_refine_ls_number_parameters 236
_refine_ls_number_reflns 3629
_refine_ls_number_restraints 0
_refine_ls_restrained_S_all 1.040
_refine_ls_R_factor_all 0.0534
_refine_ls_R_factor_gt 0.0363
_refine_ls_shift/su_max 0.001
_refine_ls_shift/su_mean 0.000
_refine_ls_structure_factor_coef Fsqd
_refine_ls_weighting_details 'w=1/[\s^2^(Fo^2^)+(0.0078P)^2^+11.0479P] where P=(Fo^2^+2Fc^2^)/3'
_refine_ls_weighting_scheme calc
_refine_ls_wR_factor_gt 0.0647
_refine_ls_wR_factor_ref 0.0700
_reflns_number_gt 2931
_reflns_number_total 3629
_reflns_threshold_expression >2sigma(I)
_cod_data_source_file ic0507565si20050512_085424.cif
_cod_data_source_block 2a
_cod_depositor_comments
;
The following automatic conversions were performed:
'_symmetry_cell_setting' value 'Monoclinic' changed to 'monoclinic'
according to '/home/saulius/struct/CIF-dictionaries/cif_core.dic'
dictionary named 'cif_core.dic' version 2.4.1 from
2010-06-29.

'_exptl_absorpt_correction_type' value 'Gaussian' changed to
'gaussian' according to
'/home/saulius/struct/CIF-dictionaries/cif_core.dic' dictionary named
'cif_core.dic' version 2.4.1 from 2010-06-29.

Automatic conversion script
Id: cif_fix_enum 1527 2010-12-29 10:47:43Z saulius 

The following automatic conversions were performed:

'_refine_ls_weighting_scheme' value 'calc
w=1/[\s^2^(Fo^2^)+(0.0078P)^2^+11.0479P] where P=(Fo^2^+2Fc^2^)/3'
was changed to 'calc'. New tag '_refine_ls_weighting_details' was
created. The value of the new tag was set to
'w=1/[\s^2^(Fo^2^)+(0.0078P)^2^+11.0479P] where P=(Fo^2^+2Fc^2^)/3'.

Automatic conversion script
Id: cif_fix_values 3143 2015-03-26 13:38:13Z robertas 
;
_cod_original_cell_volume 4737.0(7)
_cod_database_code 4309293

loop_
_symmetry_equiv_pos_as_xyz
'x, y, z'
'-x, y, -z+1/2'
'x+1/2, y+1/2, z'
'-x+1/2, y+1/2, -z+1/2'
'-x, -y, -z'
'x, -y, z-1/2'
'-x+1/2, -y+1/2, -z'
'x+1/2, -y+1/2, z-1/2'

loop_
_atom_site_label
_atom_site_type_symbol
_atom_site_fract_x
_atom_site_fract_y
_atom_site_fract_z
_atom_site_U_iso_or_equiv
_atom_site_adp_type
_atom_site_occupancy
_atom_site_calc_flag
_atom_site_refinement_flags
_atom_site_disorder_assembly
_atom_site_disorder_group
Pd1 Pd 0.5000 0.0000 0.0000 0.02807(11) Uani 1 d S . .
S1 S 0.58734(3) 0.01124(8) 0.03246(4) 0.03350(19) Uani 1 d . . .
S2 S 0.50528(3) -0.21706(8) 0.02924(5) 0.0348(2) Uani 1 d . . .
C1 C 0.60901(11) -0.1490(3) 0.05764(16) 0.0282(7) Uani 1 d . . .
C2 C 0.57192(11) -0.2487(3) 0.05538(16) 0.0285(7) Uani 1 d . . .
C3 C 0.58665(12) -0.3796(3) 0.07331(17) 0.0335(8) Uani 1 d . . .
H3 H 0.5607 -0.4451 0.0714 0.040 Uiso 1 calc R . .
C4 C 0.63812(12) -0.4144(3) 0.09368(17) 0.0310(8) Uani 1 d . . .
C5 C 0.67488(12) -0.3143(3) 0.09608(17) 0.0334(8) Uani 1 d . . .
H5 H 0.7105 -0.3380 0.1099 0.040 Uiso 1 calc R . .
C6 C 0.66295(12) -0.1827(3) 0.07965(18) 0.0323(7) Uani 1 d . . .
C7 C 0.70652(12) -0.0797(3) 0.0862(2) 0.0430(9) Uani 1 d . . .
C8 C 0.70188(13) 0.0227(3) 0.1471(2) 0.0540(10) Uani 1 d . . .
H8A H 0.7296 0.0881 0.1511 0.081 Uiso 1 calc R . .
H8B H 0.7049 -0.0216 0.1960 0.081 Uiso 1 calc R . .
H8C H 0.6681 0.0668 0.1330 0.081 Uiso 1 calc R . .
C9 C 0.70552(14) -0.0130(4) 0.0097(2) 0.0588(10) Uani 1 d . . .
H9A H 0.6722 0.0319 -0.0079 0.088 Uiso 1 calc R . .
H9B H 0.7099 -0.0797 -0.0275 0.088 Uiso 1 calc R . .
H9C H 0.7338 0.0513 0.0157 0.088 Uiso 1 calc R . .
C10 C 0.76096(13) -0.1422(3) 0.1124(3) 0.0655(13) Uani 1 d . . .
H10A H 0.7665 -0.2071 0.0749 0.098 Uiso 1 calc R . .
H10B H 0.7634 -0.1858 0.1614 0.098 Uiso 1 calc R . .
H10C H 0.7875 -0.0733 0.1176 0.098 Uiso 1 calc R . .
C11 C 0.65442(12) -0.5589(3) 0.10884(18) 0.0342(8) Uani 1 d . . .
C12 C 0.71077(15) -0.5711(4) 0.1528(2) 0.0655(12) Uani 1 d . . .
H12A H 0.7339 -0.5362 0.1220 0.098 Uiso 1 calc R . .
H12B H 0.7190 -0.6640 0.1643 0.098 Uiso 1 calc R . .
H12C H 0.7155 -0.5210 0.2001 0.098 Uiso 1 calc R . .
C13 C 0.61982(16) -0.6269(4) 0.1541(3) 0.0693(13) Uani 1 d . . .
H13A H 0.6311 -0.7184 0.1639 0.104 Uiso 1 calc R . .
H13B H 0.5838 -0.6251 0.1252 0.104 Uiso 1 calc R . .
H13C H 0.6223 -0.5809 0.2024 0.104 Uiso 1 calc R . .
C14 C 0.64895(16) -0.6295(3) 0.0331(2) 0.0575(11) Uani 1 d . . .
H14A H 0.6703 -0.5849 0.0028 0.086 Uiso 1 calc R . .
H14B H 0.6125 -0.6280 0.0057 0.086 Uiso 1 calc R . .
H14C H 0.6605 -0.7210 0.0420 0.086 Uiso 1 calc R . .
N20 N 0.5000 -0.0535(4) -0.2500 0.0425(10) Uani 1 d S . .
C21 C 0.45889(14) 0.0313(4) -0.22672(19) 0.0501(10) Uani 1 d . . .
H21A H 0.4758 0.0859 -0.1829 0.060 Uiso 1 calc R . .
H21B H 0.4339 -0.0273 -0.2095 0.060 Uiso 1 calc R . .
C22 C 0.42893(16) 0.1219(4) -0.2879(2) 0.0570(11) Uani 1 d . . .
H22A H 0.4533 0.1850 -0.3031 0.068 Uiso 1 calc R . .
H22B H 0.4131 0.0687 -0.3330 0.068 Uiso 1 calc R . .
C23 C 0.38750(19) 0.1963(5) -0.2623(2) 0.0865(16) Uani 1 d . . .
H23A H 0.4039 0.2519 -0.2186 0.104 Uiso 1 calc R . .
H23B H 0.3646 0.1325 -0.2443 0.104 Uiso 1 calc R . .
C24 C 0.35445(18) 0.2831(5) -0.3215(3) 0.0832(15) Uani 1 d . . .
H24A H 0.3765 0.3478 -0.3395 0.125 Uiso 1 calc R . .
H24B H 0.3288 0.3292 -0.2994 0.125 Uiso 1 calc R . .
H24C H 0.3366 0.2289 -0.3642 0.125 Uiso 1 calc R . .
C25 C 0.52440(14) -0.1385(4) -0.18202(18) 0.0450(9) Uani 1 d . . .
H25A H 0.4971 -0.1949 -0.1691 0.054 Uiso 1 calc R . .
H25B H 0.5375 -0.0800 -0.1382 0.054 Uiso 1 calc R . .
C26 C 0.56878(14) -0.2264(4) -0.1935(2) 0.0586(11) Uani 1 d . . .
H26A H 0.5587 -0.2705 -0.2434 0.070 Uiso 1 calc R . .
H26B H 0.5996 -0.1712 -0.1939 0.070 Uiso 1 calc R . .
C27 C 0.58299(15) -0.3305(4) -0.1317(2) 0.0593(11) Uani 1 d . . .
H27A H 0.6159 -0.3728 -0.1361 0.071 Uiso 1 calc R . .
H27B H 0.5890 -0.2865 -0.0817 0.071 Uiso 1 calc R . .
C28 C 0.54275(18) -0.4355(4) -0.1344(3) 0.0808(14) Uani 1 d . . .
H28A H 0.5109 -0.3959 -0.1252 0.121 Uiso 1 calc R . .
H28B H 0.5556 -0.5018 -0.0954 0.121 Uiso 1 calc R . .
H28C H 0.5354 -0.4774 -0.1844 0.121 Uiso 1 calc R . .

loop_
_atom_site_aniso_label
_atom_site_aniso_U_11
_atom_site_aniso_U_22
_atom_site_aniso_U_33
_atom_site_aniso_U_23
_atom_site_aniso_U_13
_atom_site_aniso_U_12
Pd1 0.02791(18) 0.02882(18) 0.02647(18) 0.00222(17) 0.00386(13) 0.00241(17)
S1 0.0305(4) 0.0260(4) 0.0421(5) 0.0040(4) 0.0041(3) 0.0012(4)
S2 0.0268(4) 0.0304(4) 0.0454(5) 0.0051(4) 0.0040(4) 0.0002(4)
C1 0.0324(18) 0.0253(16) 0.0262(17) -0.0002(13) 0.0047(14) 0.0031(14)
C2 0.0298(17) 0.0305(17) 0.0245(17) 0.0027(14) 0.0048(14) 0.0041(14)
C3 0.0330(18) 0.0300(18) 0.0364(19) 0.0040(15) 0.0051(15) -0.0053(15)
C4 0.0322(18) 0.0296(18) 0.0301(18) 0.0022(15) 0.0049(15) 0.0019(15)
C5 0.0268(17) 0.0336(19) 0.039(2) -0.0017(15) 0.0047(15) 0.0049(15)
C6 0.0305(18) 0.0289(18) 0.0375(19) -0.0028(15) 0.0078(15) 0.0006(14)
C7 0.0302(19) 0.0277(19) 0.070(3) -0.0035(18) 0.0090(18) -0.0020(15)
C8 0.038(2) 0.036(2) 0.079(3) -0.0146(19) -0.0073(19) -0.0016(16)
C9 0.052(2) 0.039(2) 0.096(3) 0.001(2) 0.038(2) -0.005(2)
C10 0.032(2) 0.037(2) 0.123(4) -0.006(2) 0.007(2) -0.0040(17)
C11 0.0330(19) 0.0300(17) 0.039(2) 0.0051(15) 0.0061(15) 0.0018(15)
C12 0.058(3) 0.037(2) 0.087(3) 0.018(2) -0.015(2) 0.0074(19)
C13 0.078(3) 0.043(2) 0.101(4) 0.031(2) 0.050(3) 0.017(2)
C14 0.077(3) 0.036(2) 0.059(3) 0.0008(19) 0.014(2) 0.012(2)
N20 0.048(2) 0.056(3) 0.027(2) 0.000 0.0160(19) 0.000
C21 0.056(2) 0.063(3) 0.0356(19) 0.0013(18) 0.0196(17) 0.0064(19)
C22 0.067(3) 0.066(3) 0.042(2) 0.008(2) 0.020(2) 0.012(2)
C23 0.101(4) 0.106(4) 0.060(3) 0.023(3) 0.032(3) 0.048(3)
C24 0.083(3) 0.089(4) 0.076(3) 0.017(3) 0.014(3) 0.029(3)
C25 0.051(2) 0.060(2) 0.0274(19) 0.0031(17) 0.0154(17) 0.0061(19)
C26 0.051(2) 0.081(3) 0.049(2) 0.001(2) 0.023(2) 0.013(2)
C27 0.053(2) 0.083(3) 0.040(2) -0.002(2) 0.0066(19) 0.025(2)
C28 0.071(3) 0.073(3) 0.091(4) 0.016(3) 0.001(3) 0.017(3)

loop_
_atom_type_symbol
_atom_type_description
_atom_type_scat_dispersion_real
_atom_type_scat_dispersion_imag
_atom_type_scat_source
C C 0.0033 0.0016 'International Tables Vol C Tables 4.2.6.8 and 6.1.1.4'
H H 0.0000 0.0000 'International Tables Vol C Tables 4.2.6.8 and 6.1.1.4'
N N 0.0061 0.0033 'International Tables Vol C Tables 4.2.6.8 and 6.1.1.4'
S S 0.1246 0.1234 'International Tables Vol C Tables 4.2.6.8 and 6.1.1.4'
Pd Pd -0.9988 1.0072 'International Tables Vol C Tables 4.2.6.8 and 6.1.1.4'

loop_
_geom_angle_atom_site_label_1
_geom_angle_atom_site_label_2
_geom_angle_atom_site_label_3
_geom_angle
_geom_angle_site_symmetry_1
_geom_angle_site_symmetry_3
_geom_angle_publ_flag
S1 Pd1 S1 180.0 . 5_655 ?
S1 Pd1 S2 88.96(3) . . ?
S1 Pd1 S2 91.04(3) 5_655 . ?
S1 Pd1 S2 91.04(3) . 5_655 ?
S1 Pd1 S2 88.96(3) 5_655 5_655 ?
S2 Pd1 S2 180.0 . 5_655 ?
C1 S1 Pd1 106.13(10) . . ?
C2 S2 Pd1 104.37(10) . . ?
C2 C1 C6 118.7(3) . . ?
C2 C1 S1 118.4(2) . . ?
C6 C1 S1 122.8(2) . . ?
C3 C2 C1 121.3(3) . . ?
C3 C2 S2 116.6(2) . . ?
C1 C2 S2 122.0(2) . . ?
C4 C3 C2 120.9(3) . . ?
C3 C4 C5 117.4(3) . . ?
C3 C4 C11 121.0(3) . . ?
C5 C4 C11 121.5(3) . . ?
C6 C5 C4 124.6(3) . . ?
C5 C6 C1 117.0(3) . . ?
C5 C6 C7 120.4(3) . . ?
C1 C6 C7 122.7(3) . . ?
C9 C7 C8 111.1(3) . . ?
C9 C7 C6 111.5(3) . . ?
C8 C7 C6 109.7(3) . . ?
C9 C7 C10 106.7(3) . . ?
C8 C7 C10 105.8(3) . . ?
C6 C7 C10 112.0(3) . . ?
C13 C11 C14 108.8(3) . . ?
C13 C11 C12 108.4(3) . . ?
C14 C11 C12 108.4(3) . . ?
C13 C11 C4 110.5(3) . . ?
C14 C11 C4 108.7(3) . . ?
C12 C11 C4 111.9(3) . . ?
C21 N20 C21 110.8(4) 2_654 . ?
C21 N20 C25 107.35(18) 2_654 2_654 ?
C21 N20 C25 110.1(2) . 2_654 ?
C21 N20 C25 110.1(2) 2_654 . ?
C21 N20 C25 107.35(18) . . ?
C25 N20 C25 111.1(4) 2_654 . ?
N20 C21 C22 115.5(3) . . ?
C23 C22 C21 112.5(3) . . ?
C22 C23 C24 115.3(4) . . ?
N20 C25 C26 115.0(3) . . ?
C27 C26 C25 112.2(3) . . ?
C28 C27 C26 114.3(3) . . ?

loop_
_geom_bond_atom_site_label_1
_geom_bond_atom_site_label_2
_geom_bond_distance
_geom_bond_site_symmetry_2
_geom_bond_publ_flag
Pd1 S1 2.2560(8) . ?
Pd1 S1 2.2560(8) 5_655 ?
Pd1 S2 2.2633(8) . ?
Pd1 S2 2.2633(8) 5_655 ?
S1 C1 1.751(3) . ?
S2 C2 1.750(3) . ?
C1 C2 1.404(4) . ?
C1 C6 1.435(4) . ?
C2 C3 1.402(4) . ?
C3 C4 1.375(4) . ?
C4 C5 1.400(4) . ?
C4 C11 1.536(4) . ?
C5 C6 1.389(4) . ?
C6 C7 1.541(4) . ?
C7 C9 1.536(5) . ?
C7 C8 1.540(5) . ?
C7 C10 1.548(4) . ?
C11 C13 1.522(5) . ?
C11 C14 1.526(5) . ?
C11 C12 1.530(5) . ?
N20 C21 1.518(4) 2_654 ?
N20 C21 1.518(4) . ?
N20 C25 1.524(4) 2_654 ?
N20 C25 1.524(4) . ?
C21 C22 1.520(5) . ?
C22 C23 1.487(5) . ?
C23 C24 1.508(5) . ?
C25 C26 1.525(5) . ?
C26 C27 1.524(5) . ?
C27 C28 1.499(6) . ?
